data_4125317
loop_
_publ_author_name
'Hu, Lin'
'Wu, Yongwei'
'Li, Zhe'
'Deng, Li'

_publ_section_title
;
 Catalytic Asymmetric Synthesis of Chiral \g-Amino Ketones via Umpolung
 Reactions of Imines
;
_journal_name_full 'Journal of the American Chemical Society'
_journal_paper_doi 10.1021/jacs.6b09754
_journal_year 2016
_chemical_absolute_configuration ad
_chemical_formula_moiety 'C15 H15 F3 N2 O3'
_chemical_formula_sum 'C15 H15 F3 N2 O3'
_chemical_formula_weight 328.29
_space_group_IT_number 19
_symmetry_cell_setting orthorhombic
_symmetry_space_group_name_Hall 'P 2ac 2ab'
_symmetry_space_group_name_H-M 'P 21 21 21'
_atom_sites_solution_hydrogens difmap
_atom_sites_solution_primary other
_audit_creation_date 2016-09-08
_audit_creation_method CRYSTALS_ver_14.61_build_00000
_cell_angle_alpha 90
_cell_angle_beta 90
_cell_angle_gamma 90
_cell_formula_units_Z 8
_cell_length_a 8.11790(10)
_cell_length_b 11.3464(2)
_cell_length_c 32.4270(4)
_cell_measurement_reflns_used 9909
_cell_measurement_temperature 100
_cell_measurement_theta_max 67
_cell_measurement_theta_min 3
_cell_volume 2986.82(7)
_computing_cell_refinement 'Apex2 (Bruker AXS, 2006)'
_computing_data_collection 'Apex2 (Bruker AXS, 2006)'
_computing_data_reduction 'Apex2 (Bruker AXS, 2006)'
_computing_molecular_graphics 'CAMERON (Watkin et al., 1996)'
_computing_publication_material 'CRYSTALS (Betteridge et al., 2003)'
_computing_structure_refinement 'CRYSTALS (Betteridge et al., 2003)'
_computing_structure_solution 'Superflip (Palatinus & Chapuis, 2007)'
_diffrn_ambient_temperature 100
_diffrn_measured_fraction_theta_full 0.999
_diffrn_measured_fraction_theta_max 0.999
_diffrn_measurement_device Area
_diffrn_measurement_device_type 'Bruker Kappa Apex2'
_diffrn_measurement_method '\f & \w scans'
_diffrn_radiation_monochromator graphite
_diffrn_radiation_type 'Cu K\a'
_diffrn_radiation_wavelength 1.54180
_diffrn_reflns_av_R_equivalents 0.030
_diffrn_reflns_limit_h_max 8
_diffrn_reflns_limit_h_min -9
_diffrn_reflns_limit_k_max 13
_diffrn_reflns_limit_k_min -11
_diffrn_reflns_limit_l_max 34
_diffrn_reflns_limit_l_min -38
_diffrn_reflns_number 32783
_diffrn_reflns_theta_full 66.695
_diffrn_reflns_theta_max 66.695
_diffrn_reflns_theta_min 2.725
_diffrn_standards_number 0
_exptl_absorpt_coefficient_mu 1.101
_exptl_absorpt_correction_T_max 0.79
_exptl_absorpt_correction_T_min 0.72
_exptl_absorpt_correction_type numerical
_exptl_absorpt_process_details
; 
 Analytical Absorption (De Meulenaer & Tompa, 1965) 
;
_exptl_crystal_colour colorless
_exptl_crystal_density_diffrn 1.460
_exptl_crystal_density_method 'not measured'
_exptl_crystal_description prism
_exptl_crystal_F_000 1360
_exptl_crystal_size_max 0.294
_exptl_crystal_size_mid 0.293
_exptl_crystal_size_min 0.213
_refine_diff_density_max 0.20
_refine_diff_density_min -0.20
_refine_ls_abs_structure_details 'Flack (1983), 2249 Friedel-pairs'
_refine_ls_abs_structure_Flack 0.00(8)
_refine_ls_extinction_method None
_refine_ls_goodness_of_fit_ref 1.0103
_refine_ls_hydrogen_treatment constr
_refine_ls_matrix_type full
_refine_ls_number_parameters 416
_refine_ls_number_reflns 5277
_refine_ls_number_restraints 0
_refine_ls_R_factor_all 0.0266
_refine_ls_R_factor_gt 0.0266
_refine_ls_shift/su_max 0.0009833
_refine_ls_shift/su_mean 0.0000753
_refine_ls_structure_factor_coef Fsqd
_refine_ls_weighting_details
;
 Method= Modified Sheldrick 
 w=1/[\s^2^(F^2^) + ( 0.04P)^2^ + 0.87P] 
 ,where P=(max(Fo^2^,0) + 2Fc^2^)/3 
;
_refine_ls_weighting_scheme calc
_refine_ls_wR_factor_all 0.0663
_refine_ls_wR_factor_gt 0.0663
_refine_ls_wR_factor_ref 0.0663
_reflns_limit_h_max 9
_reflns_limit_h_min -9
_reflns_limit_k_max 13
_reflns_limit_k_min 0
_reflns_limit_l_max 38
_reflns_limit_l_min 0
_reflns_number_gt 5266
_reflns_number_total 5277
_reflns_threshold_expression I>2.0\s(I)
_oxford_diffrn_Wilson_B_factor 1.79
_oxford_diffrn_Wilson_scale 2.27
_oxford_refine_ls_r_factor_ref 0.0266
_oxford_refine_ls_scale 0.076985(12)
_oxford_reflns_number_all 5277
_oxford_reflns_threshold_expression_ref I>-10.0\s(I)
_oxford_structure_analysis_title ZHE_6_126_0M
_cod_data_source_file ja6b09754_si_002.cif
_cod_data_source_block ZHE_6_126
_cod_depositor_comments
;
The following automatic conversions were performed:

'_atom_sites_solution_primary' value 'Other' changed to 'other'
according to
/usr/data/users/saulius/crontab/automatic-downloads/rss-feeds/ACS/lib/dictionaries/cif_core.dic
dictionary named 'cif_core.dic' version 2.4.2 from 2011-04-26.

Automatic conversion script
Id: cif_fix_values 4268 2015-11-12 08:31:59Z antanas 

2020-08-12
Z value and formula fixed to values more according to usual
chemical conventions.                 miguel
;
_cod_original_formula_sum 'C30 H30 F6 N4 O6'
_cod_original_formula_weight 656.58
_cod_original_formula_moiety 'C30 H30 F6 N4 O6'
_cod_original_formula_units_Z 4
_cod_original_sg_symbol_H-M 'P 21 21 21 '
_cod_database_code 4125317

loop_
_symmetry_equiv_pos_as_xyz
x,y,z
-x+1/2,-y,z+1/2
x+1/2,-y+1/2,-z
-x,y+1/2,-z+1/2

loop_
_atom_site_label
_atom_site_type_symbol
_atom_site_fract_x
_atom_site_fract_y
_atom_site_fract_z
_atom_site_U_iso_or_equiv
_atom_site_occupancy
_atom_site_adp_type
_atom_site_refinement_flags_posn
F1 F 0.56344(11) 0.28967(7) 0.51219(3) 0.0237 1.0000 Uani .
F2 F 0.58289(11) 0.39768(8) 0.45797(2) 0.0251 1.0000 Uani .
F3 F 0.35233(10) 0.38606(8) 0.49065(3) 0.0246 1.0000 Uani .
F101 F 0.59138(12) 0.80457(8) 0.60014(3) 0.0300 1.0000 Uani .
F102 F 0.60849(12) 0.91638(9) 0.54676(3) 0.0334 1.0000 Uani .
F103 F 0.38627(11) 0.91316(9) 0.58275(3) 0.0327 1.0000 Uani .
O1 O 1.09686(14) 0.66529(10) 0.56571(4) 0.0325 1.0000 Uani .
O2 O 0.11590(19) 0.56976(12) 0.76387(4) 0.0449 1.0000 Uani .
O3 O 0.1036(2) 0.38286(13) 0.75214(4) 0.0507 1.0000 Uani .
O101 O 1.17685(14) 1.13619(11) 0.65142(4) 0.0330 1.0000 Uani .
O102 O 0.16373(17) 1.06106(11) 0.85371(4) 0.0385 1.0000 Uani .
O103 O 0.2116(2) 0.87559(11) 0.84558(4) 0.0493 1.0000 Uani .
N1 N 0.49572(14) 0.47353(11) 0.56324(4) 0.0175 1.0000 Uani .
N2 N 0.13895(18) 0.48340(14) 0.74189(4) 0.0310 1.0000 Uani .
N101 N 0.54961(14) 0.98583(11) 0.65345(4) 0.0180 1.0000 Uani .
N102 N 0.21676(17) 0.97752(12) 0.83376(4) 0.0261 1.0000 Uani .
C1 C 0.75508(17) 0.50759(13) 0.52447(4) 0.0182 1.0000 Uani .
C2 C 0.81667(18) 0.62007(13) 0.54562(5) 0.0218 1.0000 Uani .
C3 C 0.99308(18) 0.59252(14) 0.55746(4) 0.0232 1.0000 Uani .
C4 C 1.01580(19) 0.46021(14) 0.55634(5) 0.0258 1.0000 Uani .
C5 C 0.84459(18) 0.40933(13) 0.54841(5) 0.0210 1.0000 Uani .
C6 C 0.56390(17) 0.49985(13) 0.52220(4) 0.0168 1.0000 Uani .
C7 C 0.51661(18) 0.39285(13) 0.49614(4) 0.0197 1.0000 Uani .
C8 C 0.49447(18) 0.60940(13) 0.50062(4) 0.0204 1.0000 Uani .
C9 C 0.43159(17) 0.55611(12) 0.58400(4) 0.0175 1.0000 Uani .
C10 C 0.35978(17) 0.53503(13) 0.62532(4) 0.0193 1.0000 Uani .
C11 C 0.32420(19) 0.42127(13) 0.63920(4) 0.0206 1.0000 Uani .
C12 C 0.24915(19) 0.40425(14) 0.67697(4) 0.0232 1.0000 Uani .
C13 C 0.21522(18) 0.50209(15) 0.70111(5) 0.0233 1.0000 Uani .
C14 C 0.2477(2) 0.61549(15) 0.68837(5) 0.0264 1.0000 Uani .
C15 C 0.3188(2) 0.63141(14) 0.64994(5) 0.0247 1.0000 Uani .
C101 C 0.80883(17) 1.00350(12) 0.61376(4) 0.0175 1.0000 Uani .
C102 C 0.89077(18) 1.11295(13) 0.63231(4) 0.0198 1.0000 Uani .
C103 C 1.06056(19) 1.07178(14) 0.64465(4) 0.0232 1.0000 Uani .
C104 C 1.06246(19) 0.93902(14) 0.64636(5) 0.0257 1.0000 Uani .
C105 C 0.88374(18) 0.90120(13) 0.63907(5) 0.0217 1.0000 Uani .
C106 C 0.61760(18) 1.01181(14) 0.61244(4) 0.0187 1.0000 Uani .
C107 C 0.55166(19) 0.91170(15) 0.58578(5) 0.0243 1.0000 Uani .
C108 C 0.56225(19) 1.12766(14) 0.59272(4) 0.0240 1.0000 Uani .
C109 C 0.50384(17) 1.06923(13) 0.67661(4) 0.0170 1.0000 Uani .
C110 C 0.43256(18) 1.04460(13) 0.71776(4) 0.0171 1.0000 Uani .
C111 C 0.4126(2) 0.92921(13) 0.73155(4) 0.0221 1.0000 Uani .
C112 C 0.3416(2) 0.90672(14) 0.76946(5) 0.0241 1.0000 Uani .
C113 C 0.29176(18) 1.00168(14) 0.79333(4) 0.0207 1.0000 Uani .
C114 C 0.3095(2) 1.11654(14) 0.78064(4) 0.0233 1.0000 Uani .
C115 C 0.38071(19) 1.13738(13) 0.74257(5) 0.0222 1.0000 Uani .
H11 H 0.7939 0.5092 0.4965 0.0217 1.0000 Uiso R
H21 H 0.8097 0.6905 0.5292 0.0266 1.0000 Uiso R
H22 H 0.7585 0.6299 0.5711 0.0258 1.0000 Uiso R
H41 H 1.0631 0.4313 0.5814 0.0309 1.0000 Uiso R
H42 H 1.0885 0.4435 0.5336 0.0320 1.0000 Uiso R
H51 H 0.7895 0.3959 0.5742 0.0240 1.0000 Uiso R
H52 H 0.8497 0.3353 0.5336 0.0251 1.0000 Uiso R
H81 H 0.5363 0.6136 0.4735 0.0302 1.0000 Uiso R
H82 H 0.3758 0.6047 0.5002 0.0308 1.0000 Uiso R
H83 H 0.5245 0.6820 0.5147 0.0304 1.0000 Uiso R
H91 H 0.4257 0.6364 0.5744 0.0204 1.0000 Uiso R
H111 H 0.3493 0.3550 0.6219 0.0241 1.0000 Uiso R
H121 H 0.2226 0.3288 0.6854 0.0272 1.0000 Uiso R
H141 H 0.2235 0.6800 0.7054 0.0314 1.0000 Uiso R
H151 H 0.3380 0.7088 0.6397 0.0296 1.0000 Uiso R
H1011 H 0.8415 0.9963 0.5848 0.0196 1.0000 Uiso R
H1021 H 0.8926 1.1804 0.6140 0.0230 1.0000 Uiso R
H1022 H 0.8374 1.1356 0.6576 0.0231 1.0000 Uiso R
H1041 H 1.1059 0.9117 0.6729 0.0303 1.0000 Uiso R
H1042 H 1.1345 0.9121 0.6238 0.0321 1.0000 Uiso R
H1051 H 0.8272 0.8952 0.6649 0.0244 1.0000 Uiso R
H1052 H 0.8788 0.8276 0.6253 0.0248 1.0000 Uiso R
H1081 H 0.6021 1.1302 0.5651 0.0340 1.0000 Uiso R
H1082 H 0.4435 1.1309 0.5918 0.0352 1.0000 Uiso R
H1083 H 0.6044 1.1954 0.6084 0.0358 1.0000 Uiso R
H1091 H 0.5111 1.1491 0.6690 0.0201 1.0000 Uiso R
H1111 H 0.4434 0.8649 0.7150 0.0260 1.0000 Uiso R
H1121 H 0.3288 0.8293 0.7793 0.0278 1.0000 Uiso R
H1141 H 0.2722 1.1769 0.7966 0.0273 1.0000 Uiso R
H1151 H 0.3919 1.2141 0.7330 0.0274 1.0000 Uiso R

loop_
_atom_site_aniso_label
_atom_site_aniso_U_11
_atom_site_aniso_U_22
_atom_site_aniso_U_33
_atom_site_aniso_U_23
_atom_site_aniso_U_13
_atom_site_aniso_U_12
F1 0.0296(5) 0.0169(4) 0.0247(4) 0.0012(3) -0.0074(4) 0.0023(4)
F2 0.0287(5) 0.0318(5) 0.0146(4) -0.0032(4) -0.0009(3) 0.0016(4)
F3 0.0190(4) 0.0272(5) 0.0274(4) -0.0034(4) -0.0064(3) -0.0021(4)
F101 0.0304(5) 0.0229(5) 0.0368(5) -0.0090(4) 0.0062(4) -0.0069(4)
F102 0.0285(5) 0.0525(6) 0.0193(4) -0.0109(4) 0.0071(4) -0.0106(5)
F103 0.0180(4) 0.0526(6) 0.0274(4) -0.0066(4) 0.0018(4) -0.0087(4)
O1 0.0229(6) 0.0356(7) 0.0390(6) 0.0068(5) -0.0088(5) -0.0095(5)
O2 0.0630(9) 0.0476(8) 0.0243(6) -0.0051(6) 0.0125(6) 0.0124(7)
O3 0.0770(11) 0.0457(8) 0.0295(6) 0.0039(6) 0.0191(7) -0.0101(8)
O101 0.0207(6) 0.0356(7) 0.0425(7) -0.0037(5) -0.0032(5) -0.0065(5)
O102 0.0532(8) 0.0384(7) 0.0239(6) -0.0021(5) 0.0161(6) 0.0083(6)
O103 0.0923(12) 0.0293(7) 0.0263(6) 0.0024(5) 0.0215(7) -0.0155(7)
N1 0.0143(6) 0.0217(6) 0.0166(6) 0.0014(5) -0.0021(5) -0.0001(5)
N2 0.0332(8) 0.0402(9) 0.0196(7) 0.0009(6) 0.0018(6) 0.0041(7)
N101 0.0146(6) 0.0218(6) 0.0176(6) 0.0015(5) 0.0030(5) 0.0009(5)
N102 0.0323(7) 0.0294(7) 0.0166(6) 0.0006(6) 0.0034(5) -0.0053(6)
C1 0.0148(7) 0.0257(8) 0.0142(6) -0.0006(6) 0.0006(5) -0.0004(6)
C2 0.0188(7) 0.0203(8) 0.0263(7) 0.0050(6) -0.0025(6) -0.0022(6)
C3 0.0193(8) 0.0320(9) 0.0184(7) 0.0028(6) -0.0011(6) -0.0039(7)
C4 0.0184(8) 0.0331(9) 0.0258(8) -0.0027(7) -0.0023(6) 0.0047(6)
C5 0.0192(7) 0.0207(8) 0.0231(7) -0.0040(6) -0.0029(6) 0.0040(6)
C6 0.0146(7) 0.0215(8) 0.0143(6) 0.0016(5) -0.0015(5) 0.0004(6)
C7 0.0190(7) 0.0234(7) 0.0167(6) 0.0028(6) -0.0030(5) 0.0013(6)
C8 0.0208(7) 0.0209(7) 0.0195(6) 0.0027(6) -0.0028(6) 0.0004(6)
C9 0.0152(7) 0.0170(7) 0.0202(7) -0.0002(6) -0.0033(6) -0.0013(5)
C10 0.0140(7) 0.0243(8) 0.0195(7) -0.0022(6) -0.0030(5) -0.0006(6)
C11 0.0201(7) 0.0240(8) 0.0177(7) -0.0015(6) -0.0025(6) 0.0036(6)
C12 0.0251(8) 0.0232(8) 0.0214(7) 0.0030(6) -0.0015(6) 0.0012(6)
C13 0.0184(8) 0.0336(9) 0.0179(7) 0.0002(6) -0.0007(5) 0.0024(7)
C14 0.0278(8) 0.0275(8) 0.0238(7) -0.0080(7) 0.0022(6) 0.0008(7)
C15 0.0252(8) 0.0211(8) 0.0279(8) -0.0024(6) 0.0030(6) -0.0030(6)
C101 0.0181(7) 0.0181(8) 0.0165(6) -0.0019(5) 0.0037(5) -0.0009(6)
C102 0.0210(7) 0.0168(7) 0.0217(7) 0.0013(6) 0.0032(6) -0.0009(6)
C103 0.0203(8) 0.0288(8) 0.0204(7) -0.0001(6) 0.0036(6) -0.0012(7)
C104 0.0192(8) 0.0277(8) 0.0302(8) 0.0025(7) 0.0012(6) 0.0022(6)
C105 0.0207(8) 0.0180(7) 0.0265(7) -0.0005(6) 0.0029(6) 0.0017(6)
C106 0.0177(7) 0.0217(8) 0.0167(7) 0.0018(6) 0.0033(5) -0.0002(6)
C107 0.0182(7) 0.0341(9) 0.0205(7) -0.0037(6) 0.0062(6) -0.0060(7)
C108 0.0219(7) 0.0301(8) 0.0201(7) 0.0054(6) 0.0031(6) 0.0032(7)
C109 0.0146(7) 0.0178(7) 0.0186(6) 0.0014(6) -0.0001(5) -0.0011(5)
C110 0.0138(7) 0.0198(7) 0.0179(7) -0.0003(5) -0.0007(5) 0.0013(5)
C111 0.0282(8) 0.0207(8) 0.0174(7) -0.0016(6) 0.0037(6) 0.0033(6)
C112 0.0317(8) 0.0197(8) 0.0208(7) 0.0035(6) 0.0038(6) -0.0001(7)
C113 0.0215(8) 0.0259(8) 0.0148(7) 0.0016(6) 0.0012(5) -0.0014(6)
C114 0.0284(8) 0.0214(8) 0.0201(7) -0.0042(6) 0.0047(6) 0.0026(6)
C115 0.0273(8) 0.0173(7) 0.0220(7) 0.0016(6) 0.0035(6) -0.0009(6)

loop_
_atom_type_symbol
_atom_type_scat_dispersion_real
_atom_type_scat_dispersion_imag
_atom_type_scat_Cromer_Mann_a1
_atom_type_scat_Cromer_Mann_b1
_atom_type_scat_Cromer_Mann_a2
_atom_type_scat_Cromer_Mann_b2
_atom_type_scat_Cromer_Mann_a3
_atom_type_scat_Cromer_Mann_b3
_atom_type_scat_Cromer_Mann_a4
_atom_type_scat_Cromer_Mann_b4
_atom_type_scat_Cromer_Mann_c
_atom_type_scat_source
C 0.0181 0.0091 2.3100 20.8439 1.0200 10.2075 1.5886 0.5687 0.8650 51.6512 0.2156 'International Tables Vol C 4.2.6.8 and 6.1.1.4'
H 0.0000 0.0000 0.4930 10.5109 0.3229 26.1257 0.1402 3.1424 0.0408 57.7998 0.0030 'International Tables Vol C 4.2.6.8 and 6.1.1.4'
F 0.0727 0.0534 3.5392 10.2825 2.6412 4.2944 1.5170 0.2615 1.0243 26.1476 0.2776 'International Tables Vol C 4.2.6.8 and 6.1.1.4'
N 0.0311 0.0180 12.2126 0.0057 3.1322 9.8933 2.0125 28.9975 1.1663 0.5826 -11.5290 'International Tables Vol C 4.2.6.8 and 6.1.1.4'
O 0.0492 0.0322 3.0485 13.2771 2.2868 5.7011 1.5463 0.3239 0.8670 32.9089 0.2508 'International Tables Vol C 4.2.6.8 and 6.1.1.4'

loop_
_geom_angle_atom_site_label_1
_geom_angle_atom_site_label_2
_geom_angle_atom_site_label_3
_geom_angle
_geom_angle_publ_flag
C6 N1 C9 119.04(12) yes
O2 N2 O3 123.49(14) yes
O2 N2 C13 118.05(15) yes
O3 N2 C13 118.46(14) yes
C106 N101 C109 119.85(12) yes
O102 N102 O103 123.74(13) yes
O102 N102 C113 118.14(13) yes
O103 N102 C113 118.12(13) yes
C2 C1 C5 102.91(11) yes
C2 C1 C6 113.18(12) yes
C5 C1 C6 116.96(12) yes
C2 C1 H11 107.4 no
C5 C1 H11 109.6 no
C6 C1 H11 106.5 no
C1 C2 C3 104.47(12) yes
C1 C2 H21 115.2 no
C3 C2 H21 111.5 no
C1 C2 H22 108.8 no
C3 C2 H22 105.8 no
H21 C2 H22 110.5 no
C2 C3 O1 124.99(15) yes
C2 C3 C4 108.30(13) yes
O1 C3 C4 126.70(14) yes
C3 C4 C5 105.56(12) yes
C3 C4 H41 111.7 no
C5 C4 H41 112.2 no
C3 C4 H42 106.8 no
C5 C4 H42 110.7 no
H41 C4 H42 109.7 no
C1 C5 C4 103.92(12) yes
C1 C5 H51 109.5 no
C4 C5 H51 109.7 no
C1 C5 H52 113.5 no
C4 C5 H52 111.9 no
H51 C5 H52 108.3 no
C1 C6 N1 110.10(11) yes
C1 C6 C7 108.76(11) yes
N1 C6 C7 104.15(11) yes
C1 C6 C8 110.02(11) yes
N1 C6 C8 116.03(11) yes
C7 C6 C8 107.40(11) yes
C6 C7 F2 111.99(12) yes
C6 C7 F3 111.54(12) yes
F2 C7 F3 105.99(11) yes
C6 C7 F1 114.14(11) yes
F2 C7 F1 106.21(12) yes
F3 C7 F1 106.43(12) yes
C6 C8 H81 109.5 no
C6 C8 H82 109.2 no
H81 C8 H82 110.4 no
C6 C8 H83 112.4 no
H81 C8 H83 107.7 no
H82 C8 H83 107.6 no
N1 C9 C10 121.58(13) yes
N1 C9 H91 123.2 no
C10 C9 H91 115.2 no
C9 C10 C11 121.47(13) yes
C9 C10 C15 119.03(13) yes
C11 C10 C15 119.40(13) yes
C10 C11 C12 120.39(14) yes
C10 C11 H111 119.5 no
C12 C11 H111 120.1 no
C11 C12 C13 118.45(14) yes
C11 C12 H121 119.7 no
C13 C12 H121 121.8 no
N2 C13 C12 118.33(14) yes
N2 C13 C14 118.93(14) yes
C12 C13 C14 122.74(14) yes
C13 C14 C15 118.15(14) yes
C13 C14 H141 120.9 no
C15 C14 H141 121.0 no
C10 C15 C14 120.81(14) yes
C10 C15 H151 119.1 no
C14 C15 H151 120.1 no
C102 C101 C105 103.26(11) yes
C102 C101 C106 113.27(12) yes
C105 C101 C106 116.90(12) yes
C102 C101 H1011 109.1 no
C105 C101 H1011 109.9 no
C106 C101 H1011 104.4 no
C101 C102 C103 104.47(12) yes
C101 C102 H1021 114.1 no
C103 C102 H1021 113.1 no
C101 C102 H1022 110.8 no
C103 C102 H1022 105.5 no
H1021 C102 H1022 108.5 no
C102 C103 O101 124.87(14) yes
C102 C103 C104 109.17(13) yes
O101 C103 C104 125.95(15) yes
C103 C104 C105 105.35(13) yes
C103 C104 H1041 110.6 no
C105 C104 H1041 112.8 no
C103 C104 H1042 106.7 no
C105 C104 H1042 111.1 no
H1041 C104 H1042 110.0 no
C101 C105 C104 104.13(12) yes
C101 C105 H1051 109.2 no
C104 C105 H1051 109.8 no
C101 C105 H1052 113.2 no
C104 C105 H1052 111.1 no
H1051 C105 H1052 109.3 no
C101 C106 N101 109.73(11) yes
C101 C106 C107 108.71(12) yes
N101 C106 C107 103.41(11) yes
C101 C106 C108 110.90(12) yes
N101 C106 C108 116.13(12) yes
C107 C106 C108 107.46(12) yes
C106 C107 F102 112.51(12) yes
C106 C107 F103 112.48(13) yes
F102 C107 F103 105.81(12) yes
C106 C107 F101 113.20(12) yes
F102 C107 F101 106.23(12) yes
F103 C107 F101 106.03(13) yes
C106 C108 H1081 108.6 no
C106 C108 H1082 109.8 no
H1081 C108 H1082 108.0 no
C106 C108 H1083 110.7 no
H1081 C108 H1083 110.2 no
H1082 C108 H1083 109.5 no
N101 C109 C110 120.58(13) yes
N101 C109 H1091 123.1 no
C110 C109 H1091 116.3 no
C109 C110 C111 120.80(13) yes
C109 C110 C115 119.79(13) yes
C111 C110 C115 119.39(13) yes
C110 C111 C112 120.51(14) yes
C110 C111 H1111 121.1 no
C112 C111 H1111 118.4 no
C111 C112 C113 118.35(14) yes
C111 C112 H1121 121.4 no
C113 C112 H1121 120.2 no
N102 C113 C112 118.25(13) yes
N102 C113 C114 119.13(13) yes
C112 C113 C114 122.62(13) yes
C113 C114 C115 118.23(14) yes
C113 C114 H1141 120.5 no
C115 C114 H1141 121.2 no
C110 C115 C114 120.90(14) yes
C110 C115 H1151 119.0 no
C114 C115 H1151 120.0 no

loop_
_geom_bond_atom_site_label_1
_geom_bond_atom_site_label_2
_geom_bond_distance
_geom_bond_publ_flag
F1 C7 1.3366(17) yes
F2 C7 1.3506(16) yes
F3 C7 1.3476(16) yes
F101 C107 1.3411(19) yes
F102 C107 1.3478(17) yes
F103 C107 1.3463(18) yes
O1 C3 1.2097(19) yes
O2 N2 1.2261(19) yes
O3 N2 1.222(2) yes
O101 C103 1.2138(19) yes
O102 N102 1.2257(18) yes
O103 N102 1.2191(19) yes
N1 C6 1.4719(17) yes
N1 C9 1.2659(19) yes
N2 C13 1.4752(19) yes
N101 C106 1.4698(17) yes
N101 C109 1.2639(19) yes
N102 C113 1.4711(18) yes
C1 C2 1.533(2) yes
C1 C5 1.541(2) yes
C1 C6 1.5562(19) yes
C1 H11 0.960 no
C2 C3 1.515(2) yes
C2 H21 0.962 no
C2 H22 0.957 no
C3 C4 1.513(2) yes
C4 C5 1.527(2) yes
C4 H41 0.957 no
C4 H42 0.963 no
C5 H51 0.961 no
C5 H52 0.968 no
C6 C7 1.528(2) yes
C6 C8 1.5339(19) yes
C8 H81 0.945 no
C8 H82 0.965 no
C8 H83 0.972 no
C9 C10 1.481(2) yes
C9 H91 0.965 no
C10 C11 1.397(2) yes
C10 C15 1.394(2) yes
C11 C12 1.381(2) yes
C11 H111 0.960 no
C12 C13 1.386(2) yes
C12 H121 0.924 no
C13 C14 1.377(2) yes
C14 C15 1.385(2) yes
C14 H141 0.937 no
C15 H151 0.952 no
C101 C102 1.532(2) yes
C101 C105 1.546(2) yes
C101 C106 1.556(2) yes
C101 H1011 0.980 no
C102 C103 1.509(2) yes
C102 H1021 0.968 no
C102 H1022 0.962 no
C103 C104 1.507(2) yes
C104 C105 1.531(2) yes
C104 H1041 0.980 no
C104 H1042 0.986 no
C105 H1051 0.958 no
C105 H1052 0.948 no
C106 C107 1.525(2) yes
C106 C108 1.529(2) yes
C108 H1081 0.953 no
C108 H1082 0.965 no
C108 H1083 0.984 no
C109 C110 1.4811(19) yes
C109 H1091 0.941 no
C110 C111 1.393(2) yes
C110 C115 1.390(2) yes
C111 C112 1.382(2) yes
C111 H1111 0.940 no
C112 C113 1.387(2) yes
C112 H1121 0.941 no
C113 C114 1.374(2) yes
C114 C115 1.384(2) yes
C114 H1141 0.911 no
C115 H1151 0.929 no
